data_1552901
loop_
_publ_author_name
'Asgari, Mehrdad'
'Jawahery, Sudi'
'Bloch, Eric D.'
'Hudson, Matthew R.'
'Flacau, Roxana'
'Vlaisavljevich, Bess'
'Long, Jeffrey R.'
'Brown, Craig M.'
'Queen, Wendy L.'

_publ_section_title
;
 An experimental and computational study of CO<sub>2</sub> adsorption in
 the sodalite-type M-BTT (M = Cr, Mn, Fe, Cu) metal-organic frameworks
 featuring open metal sites.
;
_journal_issue 20
_journal_name_full 'Chemical science'
_journal_page_first 4579
_journal_page_last 4588
_journal_paper_doi 10.1039/c8sc00971f
_journal_volume 9
_journal_year 2018
_chemical_formula_sum 'C33.47 H15.77 Cl Fe4.36 N32 O16.34'
_chemical_formula_weight 1406.39
_space_group_IT_number 221
_space_group_name_Hall '-P 4 2 3'
_space_group_name_H-M_alt 'P m -3 m'
_symmetry_cell_setting cubic
_symmetry_space_group_name_Hall '-P 4 2 3'
_symmetry_space_group_name_H-M 'P m -3 m'
_audit_creation_date 2016-05-25T14:04
_audit_creation_method 'from EXP file using GSAS2CIF'
_audit_update_record
;
2017-10-25 deposited with the CCDC.
2018-04-23 downloaded from the CCDC.
;
_cell_angle_alpha 90.0
_cell_angle_beta 90.0
_cell_angle_gamma 90.0
_cell_formula_units_Z 3
_cell_length_a 18.8952(4)
_cell_length_b 18.8952
_cell_length_c 18.8952
_cell_measurement_reflns_used 660
_cell_measurement_temperature 10
_cell_measurement_theta_max 160
_cell_measurement_theta_min 4
_cell_volume 6746.13(14)
_computing_structure_refinement GSAS
_diffrn_ambient_temperature 10
_diffrn_measurement_device_type BT1
_diffrn_radiation_probe neutron
_diffrn_radiation_wavelength 2.0775
_exptl_absorpt_correction_T_max 1.00000
_exptl_absorpt_correction_T_min 1.00000
_exptl_absorpt_process_details
;   GSAS Absorption/surface roughness correction: function number 0
 No correction is applied.
;
_pd_block_id 2016-05-25T14:04|1P5_FINAL|wendy|bt1
_pd_calc_method 'Rietveld Refinement'
_pd_instr_location ' ?'
_pd_meas_2theta_range_inc 0.05
_pd_meas_2theta_range_max 166.25
_pd_meas_2theta_range_min 1.5
_pd_meas_number_of_points 3296
_pd_phase_name 'from Z:/queen/Desktop/1P5CO2_NIST_final/0P5CO2.EXP'
_pd_proc_2theta_range_inc 0.05
_pd_proc_2theta_range_max 166.4192
_pd_proc_2theta_range_min 1.6692
_pd_proc_info_datetime 2016-05-25T14:04:12
_pd_proc_info_excluded_regions
; ?

;
_pd_proc_ls_background_function
;   GSAS Background function number 1 with 12 terms.
 Shifted Chebyshev function of 1st kind
      1:    1557.02     2:   -350.606     3:    330.706     4:   -47.1962    
      5:    193.284     6:   -72.2921     7:    129.383     8:   -50.4273    
      9:    65.6738    10:   -19.3719    11:    7.45674    12:   -16.1080    
;
_pd_proc_ls_peak_cutoff 0.00100
_pd_proc_ls_profile_function
;
 CW Profile function number 3 with  19 terms
 Pseudovoigt profile coefficients as parameterized in
 P. Thompson, D.E. Cox & J.B. Hastings (1987). J. Appl. Cryst.,20,79-83.
 Asymmetry correction of L.W. Finger, D.E. Cox & A. P. Jephcoat (1994).
 J. Appl. Cryst.,27,892-900.
 #1(GU)   =  535.109 #2(GV)   = -250.839 #3(GW)   =  123.954
 #4(GP)   =    9.454 #5(LX)   =    0.000 #6(LY)   =   16.442
 #7(S/L)  =   0.0408 #8(H/L)  =   0.0382
 #9(trns) =     0.00 #10(shft)=   0.0000
 #11(stec)=     0.00 #12(ptec)=     0.00 #13(sfec)=     0.00
 #14(L11) =    0.000 #15(L22) =    0.000 #16(L33) =    0.000
 #17(L12) =    0.000 #18(L13) =    0.000 #19(L23) =    0.000
 Peak tails are ignored  where the intensity is below 0.0010 times the peak
   Aniso. broadening axis   0.0   0.0   1.0
;
_pd_proc_ls_prof_R_factor 0.0271
_pd_proc_ls_prof_wR_expected 0.0245
_pd_proc_ls_prof_wR_factor 0.0306
_pd_proc_number_of_points 3296
_pd_spec_mounting ' ?'
_refine_ls_goodness_of_fit_all 1.26
_refine_ls_matrix_type full
_refine_ls_number_parameters 54
_refine_ls_number_restraints 21
_refine_ls_R_Fsqd_factor 0.06561
_refine_ls_shift/su_max 0.07
_refine_ls_shift/su_mean 0.01
_reflns_d_resolution_high 1.056
_reflns_d_resolution_low 18.895
_reflns_limit_h_max 18
_reflns_limit_h_min 1
_reflns_limit_k_max 12
_reflns_limit_k_min 0
_reflns_limit_l_max 10
_reflns_limit_l_min 0
_reflns_number_total 660
_cod_data_source_file c8sc00971f3.cif
_cod_data_source_block 1P5_FINAL_publ
_cod_depositor_comments
;
The following automatic conversions were performed:

'_geom_bond_publ_flag' value 'N' changed to 'n' according to
/home/data/users/saulius/crontab/automatic-downloads/current/RSC/lib/dictionaries/cif_core.dic
dictionary named 'cif_core.dic' version 2.4.2 from 2011-04-26 (260
times).

'_geom_angle_publ_flag' value 'N' changed to 'n' according to
/home/data/users/saulius/crontab/automatic-downloads/current/RSC/lib/dictionaries/cif_core.dic
dictionary named 'cif_core.dic' version 2.4.2 from 2011-04-26 (477
times).

Automatic conversion script
Id: cif_fix_values 5376 2017-05-30 11:51:03Z andrius 
;
_cod_original_cell_volume 6746.1(4)
_cod_database_code 1552901
_gsas_exptl_extinct_corr_t_min 1.00000
_gsas_exptl_extinct_corr_t_max 1.00000

loop_
_symmetry_equiv_pos_site_id
_symmetry_equiv_pos_as_xyz
1 +x,+y,+z
2 +z,+x,+y
3 +y,+z,+x
4 +x,+y,-z
5 -z,+x,+y
6 +y,-z,+x
7 -z,+x,-y
8 -y,-z,+x
9 +y,-z,-x
10 -x,+y,-z
11 -z,-x,+y
12 +x,-y,-z
13 +y,+x,+z
14 +z,+y,+x
15 +x,+z,+y
16 +y,+x,-z
17 -z,+y,+x
18 +x,-z,+y
19 -z,+y,-x
20 -x,-z,+y
21 +x,-z,-y
22 -y,+x,-z
23 -z,-y,+x
24 +y,-x,-z
-1 -x,-y,-z
-2 -z,-x,-y
-3 -y,-z,-x
-4 -x,-y,+z
-5 +z,-x,-y
-6 -y,+z,-x
-7 +z,-x,+y
-8 +y,+z,-x
-9 -y,+z,+x
-10 +x,-y,+z
-11 +z,+x,-y
-12 -x,+y,+z
-13 -y,-x,-z
-14 -z,-y,-x
-15 -x,-z,-y
-16 -y,-x,+z
-17 +z,-y,-x
-18 -x,+z,-y
-19 +z,-y,+x
-20 +x,+z,-y
-21 -x,+z,+y
-22 +y,-x,+z
-23 +z,+y,-x
-24 -y,+x,+z

loop_
_atom_site_type_symbol
_atom_site_label
_atom_site_fract_x
_atom_site_fract_y
_atom_site_fract_z
_atom_site_occupancy
_atom_site_thermal_displace_type
_atom_site_U_iso_or_equiv
_atom_site_symmetry_multiplicity
Fe Fe1 0.1351(5) 0.5 0.0 1.0 Uiso 0.002(2) 12
C C1 0.1508(4) 0.3368(5) -0.1508(4) 1.0 Uiso 0.0190(12) 24
C C2 0.1795(4) 0.2707(5) -0.1795(4) 1.0 Uiso 0.0190(12) 24
C C3 0.24188(34) 0.24188(34) -0.1473(5) 1.0 Uiso 0.0190(12) 24
Cl Cl1 0.0 0.5 0.0 1.0 Uiso 0.027(5) 3
N N1 0.13076(26) 0.42088(25) -0.08032(27) 1.0 Uiso 0.0211(7) 48
N N2 0.17522(26) 0.36653(27) -0.09042(24) 1.0 Uiso 0.0211(7) 48
H H1 0.2616(6) 0.2616(6) -0.1100(8) 1.0 Uiso 0.026(5) 24
Fe Fe2 0.2679(7) 0.0 0.0 0.1793 Uiso 0.10322 6
O Os 0.2508(7) 0.5 0.0 0.6471 Uiso 0.03508 12
C Cs 0.3090(11) 0.5 0.0465(12) 0.3236 Uiso 0.03508 24
O O1a 0.2607(8) 0.5 0.0 0.35765 Uiso 0.09372 12
O O1b 0.3048(35) 0.3852(16) 0.0 0.17882 Uiso 0.10422 24
C C1a 0.2856(20) 0.4437(11) 0.0 0.17882 Uiso 0.10422 24
H Hsa 0.2909(22) 0.5 0.0951(19) 0.3236 Uiso 0.10908 24
H Hsb 0.3433(16) 0.4598(17) 0.0317(25) 0.3236 Uiso 0.10908 48
C C2a 0.0 0.2766(12) 0.0398(10) 0.205 Uiso 0.015(6) 24
O O2b 0.0 0.2309(15) 0.0796(19) 0.205 Uiso 0.021(6) 24
O O2a 0.0 0.3206(14) 0.0 0.82 Uiso 0.013(6) 6
C C3a 0.1590(8) 0.1590(8) 0.0 0.67(1) Uiso 0.06(1) 12
O O3a 0.0989(10) 0.1590(18) 0.0 0.33(1) Uiso 0.06(1) 24
O O3b 0.2179(10) 0.1580(16) 0.0 0.33(1) Uiso 0.06(1) 24
C C4a 0.1007(23) 0.0483(26) 0.0483(26) 0.14(1) Uiso 0.06(2) 24
O O4a 0.144(4) 0.0787(15) 0.0787(15) 0.14(1) Uiso 0.06(2) 24
O O4b 0.0552(24) 0.0187(20) 0.0187(20) 0.14(1) Uiso 0.06(2) 24

loop_
_atom_type_symbol
_atom_type_number_in_cell
_atom_type_scat_length_neutron
_atom_type_scat_source
Fe 13.076 0.9450 International_Tables_Vol_C
C 100.396 0.6646 International_Tables_Vol_C
Cl 3.0 0.9577 International_Tables_Vol_C
N 96.0 0.9360 International_Tables_Vol_C
H 47.299 -0.3739 International_Tables_Vol_C
O 49.026 0.5803 International_Tables_Vol_C

loop_
_geom_angle_atom_site_label_1
_geom_angle_atom_site_label_2
_geom_angle_atom_site_label_3
_geom_angle
_geom_angle_site_symmetry_1
_geom_angle_site_symmetry_3
_geom_angle_publ_flag
Cl1 Fe1 N1 87.77(29) 1_555 1_555 n
Cl1 Fe1 N1 87.77(29) 1_555 4_555 n
Cl1 Fe1 N1 87.77(29) 1_555 12_565 n
Cl1 Fe1 N1 87.77(29) 1_555 -10_565 n
N1 Fe1 N1 90.78(28) 1_555 4_555 n
N1 Fe1 N1 175.5(6) 1_555 12_565 n
N1 Fe1 N1 89.05(28) 1_555 -10_565 n
N1 Fe1 N1 89.05(28) 4_555 12_565 n
N1 Fe1 N1 175.5(6) 4_555 -10_565 n
N1 Fe1 N1 90.78(28) 12_565 -10_565 n
C2 C1 N2 122.7(4) 1_555 1_555 n
C2 C1 N2 122.7(4) 1_555 19_555 n
N2 C1 N2 113.7(9) 1_555 19_555 n
C1 C2 C3 118.1(5) 1_555 1_555 n
C1 C2 C3 118.1(5) 1_555 7_555 n
C3 C2 C3 123.6(10) 1_555 7_555 n
C2 C3 C2 116.4(9) 1_555 9_555 n
C2 C3 H1 121.8(5) 1_555 1_555 n
C2 C3 H1 121.8(5) 9_555 1_555 n
Fe1 Cl1 Fe1 180.0 1_555 10_555 n
Fe1 Cl1 Fe1 90.0 1_555 14_555 n
Fe1 Cl1 Fe1 90.0 1_555 19_555 n
Fe1 Cl1 Fe1 90.0 10_555 14_555 n
Fe1 Cl1 Fe1 90.0 10_555 19_555 n
Fe1 Cl1 Fe1 180.0 14_555 19_555 n
Fe1 N1 N1 122.06(26) 1_555 19_555 n
Fe1 N1 N2 127.9(4) 1_555 1_555 n
N1 N1 N2 110.03(31) 19_555 1_555 n
C1 N2 N1 103.0(5) 1_555 1_555 n
C2a Fe2 C2a 155(4) 3_555 6_555 n
C2a Fe2 C2a 87.3(8) 3_555 13_555 n
C2a Fe2 C2a 87.3(8) 3_555 16_555 n
C2a Fe2 O2b 37.4(18) 3_555 3_555 n
C2a Fe2 O2b 167.5(27) 3_555 6_555 n
C2a Fe2 O2b 95.2(7) 3_555 13_555 n
C2a Fe2 O2b 95.2(7) 3_555 16_555 n
C2a Fe2 O2a 77.6(20) 3_555 3_555 n
C2a Fe2 C2a 87.3(8) 6_555 13_555 n
C2a Fe2 C2a 87.3(8) 6_555 16_555 n
C2a Fe2 O2b 167.5(27) 6_555 3_555 n
C2a Fe2 O2b 37.4(18) 6_555 6_555 n
C2a Fe2 O2b 95.2(7) 6_555 13_555 n
C2a Fe2 O2b 95.2(7) 6_555 16_555 n
C2a Fe2 O2a 77.6(20) 6_555 3_555 n
C2a Fe2 C2a 155(4) 13_555 16_555 n
C2a Fe2 O2b 95.2(7) 13_555 3_555 n
C2a Fe2 O2b 95.2(7) 13_555 6_555 n
C2a Fe2 O2b 37.4(18) 13_555 13_555 n
C2a Fe2 O2b 167.5(27) 13_555 16_555 n
C2a Fe2 O2a 77.6(20) 13_555 3_555 n
C2a Fe2 O2b 95.2(7) 16_555 3_555 n
C2a Fe2 O2b 95.2(7) 16_555 6_555 n
C2a Fe2 O2b 167.5(27) 16_555 13_555 n
C2a Fe2 O2b 37.4(18) 16_555 16_555 n
C2a Fe2 O2a 77.6(20) 16_555 3_555 n
O2b Fe2 O2b 130.1(25) 3_555 6_555 n
O2b Fe2 O2b 79.7(10) 3_555 13_555 n
O2b Fe2 O2b 79.7(10) 3_555 16_555 n
O2b Fe2 O2a 115.0(13) 3_555 3_555 n
O2b Fe2 O2b 79.7(10) 6_555 13_555 n
O2b Fe2 O2b 79.7(10) 6_555 16_555 n
O2b Fe2 O2a 115.0(13) 6_555 3_555 n
O2b Fe2 O2b 130.1(25) 13_555 16_555 n
O2b Fe2 O2a 115.0(13) 13_555 3_555 n
O2b Fe2 O2a 115.0(13) 16_555 3_555 n
Cs Os Cs 77.2(23) 1_555 4_555 n
Cs Os O1a 38.6(11) 1_555 1_555 n
Cs Os C1a 65.8(16) 1_555 1_555 n
Cs Os C1a 65.8(16) 1_555 12_565 n
Cs Os O1a 38.6(11) 4_555 1_555 n
Cs Os C1a 65.8(16) 4_555 1_555 n
Cs Os C1a 65.8(16) 4_555 12_565 n
O1a Os C1a 58.3(20) 1_555 1_555 n
O1a Os C1a 58.3(20) 1_555 12_565 n
C1a Os C1a 117(4) 1_555 12_565 n
Os Cs Cs 51.4(11) 1_555 4_555 n
Os Cs O1a 5.3(5) 1_555 1_555 n
Os Cs C1a 51.9(11) 1_555 1_555 n
Os Cs C1a 51.9(11) 1_555 12_565 n
Os Cs Hsa 108.2(12) 1_555 1_555 n
Os Cs Hsb 108.6(12) 1_555 1_555 n
Os Cs Hsb 108.6(12) 1_555 -10_565 n
Cs Cs O1a 46.1(13) 4_555 1_555 n
Cs Cs C1a 52.7(11) 4_555 1_555 n
Cs Cs C1a 52.7(11) 4_555 12_565 n
Cs Cs Hsa 159.6(16) 4_555 1_555 n
Cs Cs Hsb 74.4(21) 4_555 1_555 n
Cs Cs Hsb 74.4(21) 4_555 -10_565 n
O1a Cs C1a 50.2(9) 1_555 1_555 n
O1a Cs C1a 50.2(9) 1_555 12_565 n
O1a Cs Hsa 113.5(13) 1_555 1_555 n
O1a Cs Hsb 105.2(12) 1_555 1_555 n
O1a Cs Hsb 105.2(12) 1_555 -10_565 n
C1a Cs C1a 94.5(13) 1_555 12_565 n
C1a Cs Hsa 117.5(14) 1_555 1_555 n
C1a Cs Hsb 59.3(18) 1_555 1_555 n
C1a Cs Hsb 124.5(28) 1_555 -10_565 n
C1a Cs Hsa 117.5(14) 12_565 1_555 n
C1a Cs Hsb 124.5(28) 12_565 1_555 n
C1a Cs Hsb 59.3(18) 12_565 -10_565 n
Hsa Cs Hsb 118.0(25) 1_555 1_555 n
Hsa Cs Hsb 118.0(25) 1_555 -10_565 n
Hsb Cs Hsb 94(5) 1_555 -10_565 n
Os O1a Cs 136.1(13) 1_555 1_555 n
Os O1a Cs 136.1(13) 1_555 4_555 n
Os O1a C1a 113.8(22) 1_555 1_555 n
Os O1a C1a 113.8(22) 1_555 12_565 n
Cs O1a Cs 87.8(26) 1_555 4_555 n
Cs O1a C1a 73.1(16) 1_555 1_555 n
Cs O1a C1a 73.1(16) 1_555 12_565 n
Cs O1a C1a 73.1(16) 4_555 1_555 n
Cs O1a C1a 73.1(16) 4_555 12_565 n
C1a O1a C1a 132(4) 1_555 12_565 n
Os C1a Cs 62.3(9) 1_555 1_555 n
Os C1a Cs 62.3(9) 1_555 4_555 n
Os C1a O1a 7.9(7) 1_555 1_555 n
Os C1a O1b 167(4) 1_555 1_555 n
Os C1a Hsb 104.2(22) 1_555 1_555 n
Os C1a Hsb 104.2(22) 1_555 4_555 n
Cs C1a Cs 74.6(22) 1_555 4_555 n
Cs C1a O1a 56.7(11) 1_555 1_555 n
Cs C1a O1b 127.0(21) 1_555 1_555 n
Cs C1a Hsb 44.1(12) 1_555 1_555 n
Cs C1a Hsb 81.3(34) 1_555 4_555 n
Cs C1a O1a 56.7(11) 4_555 1_555 n
Cs C1a O1b 127.0(21) 4_555 1_555 n
Cs C1a Hsb 81.3(34) 4_555 1_555 n
Cs C1a Hsb 44.1(12) 4_555 4_555 n
O1a C1a O1b 174(4) 1_555 1_555 n
O1a C1a Hsb 97.3(24) 1_555 1_555 n
O1a C1a Hsb 97.3(24) 1_555 4_555 n
O1b C1a Hsb 87.7(29) 1_555 1_555 n
O1b C1a Hsb 87.7(29) 1_555 4_555 n
Hsb C1a Hsb 56(5) 1_555 4_555 n
Cs Hsb C1a 76.6(12) 1_555 1_555 n
Cs Hsb Hsb 105.6(21) 1_555 4_555 n
Cs Hsb Hsb 42.9(25) 1_555 -10_565 n
C1a Hsb Hsb 62.1(24) 1_555 4_555 n
C1a Hsb Hsb 103.7(15) 1_555 -10_565 n
Hsb Hsb Hsb 90.0 4_555 -10_565 n
Fe2 C2a C2a 12.4(20) 2_555 4_555 n
Fe2 C2a C2a 46.3(4) 2_555 14_555 n
Fe2 C2a C2a 46.3(4) 2_555 17_555 n
Fe2 C2a O2b 118.6(27) 2_555 1_555 n
Fe2 C2a O2a 60.3(25) 2_555 1_555 n
C2a C2a C2a 45.0000(8) 4_555 14_555 n
C2a C2a C2a 45.0000(8) 4_555 17_555 n
C2a C2a O2b 131.0(14) 4_555 1_555 n
C2a C2a O2a 47.9(12) 4_555 1_555 n
C2a C2a C2a 90.0000(16) 14_555 17_555 n
C2a C2a O2b 117.6(9) 14_555 1_555 n
C2a C2a O2a 61.7(7) 14_555 1_555 n
C2a C2a O2b 117.6(9) 17_555 1_555 n
C2a C2a O2a 61.7(7) 17_555 1_555 n
O2b C2a O2a 178.9(12) 1_555 1_555 n
Fe2 O2b C2a 24.0(10) 2_555 1_555 n
Fe2 O2b O3a 130.0(29) 2_555 14_555 n
Fe2 O2b O3b 164.5(25) 2_555 2_555 n
C2a O2b O3a 154.1(31) 1_555 14_555 n
C2a O2b O3b 140.4(25) 1_555 2_555 n
O3a O2b O3b 65.5(14) 14_555 2_555 n
Fe2 O2a C2a 42.1(12) 2_555 1_555 n
Fe2 O2a C2a 42.1(12) 2_555 4_555 n
Fe2 O2a C2a 42.1(12) 2_555 14_555 n
Fe2 O2a C2a 42.1(12) 2_555 17_555 n
C2a O2a C2a 84.3(24) 1_555 4_555 n
C2a O2a C2a 56.6(15) 1_555 14_555 n
C2a O2a C2a 56.6(15) 1_555 17_555 n
C2a O2a C2a 56.6(15) 4_555 14_555 n
C2a O2a C2a 56.6(15) 4_555 17_555 n
C2a O2a C2a 84.3(24) 14_555 17_555 n
O3a C3a O3a 89.9(30) 1_555 13_555 n
O3a C3a O3b 179.0(12) 1_555 1_555 n
O3a C3a O3b 89.1(28) 1_555 13_555 n
O3a C3a O3b 89.1(28) 13_555 1_555 n
O3a C3a O3b 179.0(12) 13_555 13_555 n
O3b C3a O3b 92.0(31) 1_555 13_555 n
O2b O3a C3a 105.0(26) 14_555 1_555 n
O2b O3a O3a 150.1(18) 14_555 13_555 n
O2b O3a O3b 60.2(19) 14_555 13_555 n
O2b O3a C4a 118.3(22) 14_555 2_555 n
O2b O3a C4a 118.3(22) 14_555 16_555 n
O2b O3a O4a 96.2(27) 14_555 2_555 n
O2b O3a O4a 96.2(27) 14_555 16_555 n
C3a O3a O3a 45.0(15) 1_555 13_555 n
C3a O3a O3b 44.9(14) 1_555 13_555 n
C3a O3a C4a 123.8(30) 1_555 2_555 n
C3a O3a C4a 123.8(30) 1_555 16_555 n
C3a O3a O4a 104.2(15) 1_555 2_555 n
C3a O3a O4a 104.2(15) 1_555 16_555 n
O3a O3a O3b 89.9(8) 13_555 13_555 n
O3a O3a C4a 86.6(21) 13_555 2_555 n
O3a O3a C4a 86.6(21) 13_555 16_555 n
O3a O3a O4a 92.7(25) 13_555 2_555 n
O3a O3a O4a 92.7(25) 13_555 16_555 n
O3b O3a C4a 147.7(19) 13_555 2_555 n
O3b O3a C4a 147.7(19) 13_555 16_555 n
O3b O3a O4a 107.4(17) 13_555 2_555 n
O3b O3a O4a 107.4(17) 13_555 16_555 n
C4a O3a C4a 64.0(35) 2_555 16_555 n
C4a O3a O4a 41.0(10) 2_555 2_555 n
C4a O3a O4a 104.8(34) 2_555 16_555 n
C4a O3a O4a 104.8(34) 16_555 2_555 n
C4a O3a O4a 41.0(10) 16_555 16_555 n
O4a O3a O4a 144.8(30) 2_555 16_555 n
O2b O3b C3a 100.4(21) 3_555 1_555 n
O2b O3b O3a 54.3(15) 3_555 13_555 n
O2b O3b O3b 144.4(14) 3_555 13_555 n
C3a O3b O3a 46.1(15) 1_555 13_555 n
C3a O3b O3b 44.0(15) 1_555 13_555 n
O3a O3b O3b 90.1(8) 13_555 13_555 n
O3a C4a O3a 100.3(30) 3_555 13_555 n
O3a C4a C4a 145.9(24) 3_555 2_555 n
O3a C4a C4a 93.4(21) 3_555 3_555 n
O3a C4a C4a 123.8(24) 3_555 4_555 n
O3a C4a C4a 58.0(17) 3_555 18_555 n
O3a C4a O4a 62.0(15) 3_555 1_555 n
O3a C4a O4b 118.9(27) 3_555 1_555 n
O3a C4a O4b 146.1(16) 3_555 2_555 n
O3a C4a O4b 112.1(18) 3_555 3_555 n
O3a C4a O4b 126.0(33) 3_555 4_555 n
O3a C4a O4b 96.7(34) 3_555 18_555 n
O3a C4a C4a 93.4(21) 13_555 2_555 n
O3a C4a C4a 145.9(24) 13_555 3_555 n
O3a C4a C4a 58.0(17) 13_555 4_555 n
O3a C4a C4a 123.8(24) 13_555 18_555 n
O3a C4a O4a 62.0(15) 13_555 1_555 n
O3a C4a O4b 118.9(27) 13_555 1_555 n
O3a C4a O4b 112.1(18) 13_555 2_555 n
O3a C4a O4b 146.1(16) 13_555 3_555 n
O3a C4a O4b 96.7(34) 13_555 4_555 n
O3a C4a O4b 126.0(33) 13_555 18_555 n
C4a C4a C4a 60.0000(5) 2_555 3_555 n
C4a C4a C4a 90.0 2_555 4_555 n
C4a C4a C4a 135.0 2_555 18_555 n
C4a C4a O4a 99(4) 2_555 1_555 n
C4a C4a O4b 79.6(30) 2_555 1_555 n
C4a C4a O4b 44.1(21) 2_555 2_555 n
C4a C4a O4b 64.9(15) 2_555 3_555 n
C4a C4a O4b 82.5(22) 2_555 4_555 n
C4a C4a O4b 100.2(24) 2_555 18_555 n
C4a C4a C4a 135.0000(8) 3_555 4_555 n
C4a C4a C4a 90.0 3_555 18_555 n
C4a C4a O4a 99(4) 3_555 1_555 n
C4a C4a O4b 79.6(30) 3_555 1_555 n
C4a C4a O4b 64.9(15) 3_555 2_555 n
C4a C4a O4b 44.1(21) 3_555 3_555 n
C4a C4a O4b 100.2(24) 3_555 4_555 n
C4a C4a O4b 82.5(22) 3_555 18_555 n
C4a C4a C4a 90.0 4_555 18_555 n
C4a C4a O4a 119.7(28) 4_555 1_555 n
C4a C4a O4b 61.4(20) 4_555 1_555 n
C4a C4a O4b 70.2(16) 4_555 2_555 n
C4a C4a O4b 94.5(19) 4_555 3_555 n
C4a C4a O4b 39.0(20) 4_555 4_555 n
C4a C4a O4b 69.9(15) 4_555 18_555 n
C4a C4a O4a 119.7(28) 18_555 1_555 n
C4a C4a O4b 61.4(20) 18_555 1_555 n
C4a C4a O4b 94.5(19) 18_555 2_555 n
C4a C4a O4b 70.2(16) 18_555 3_555 n
C4a C4a O4b 69.9(15) 18_555 4_555 n
C4a C4a O4b 39.0(20) 18_555 18_555 n
O4a C4a O4b 178(6) 1_555 1_555 n
O4a C4a O4b 143(6) 1_555 2_555 n
O4a C4a O4b 143(6) 1_555 3_555 n
O4a C4a O4b 159(4) 1_555 4_555 n
O4a C4a O4b 159(4) 1_555 18_555 n
O4b C4a O4b 35.5(30) 1_555 2_555 n
O4b C4a O4b 35.5(30) 1_555 3_555 n
O4b C4a O4b 22.3(19) 1_555 4_555 n
O4b C4a O4b 22.3(19) 1_555 18_555 n
O4b C4a O4b 34.3(24) 2_555 3_555 n
O4b C4a O4b 43.1(16) 2_555 4_555 n
O4b C4a O4b 56.6(18) 2_555 18_555 n
O4b C4a O4b 56.6(18) 3_555 4_555 n
O4b C4a O4b 43.1(16) 3_555 18_555 n
O4b C4a O4b 35.7(27) 4_555 18_555 n
O3a O4a O3a 116(4) 3_555 13_555 n
O3a O4a C4a 77.0(21) 3_555 1_555 n
O3a O4a O4a 143.1(28) 3_555 2_555 n
O3a O4a O4a 87.3(25) 3_555 3_555 n
O3a O4a C4a 77.0(21) 13_555 1_555 n
O3a O4a O4a 87.3(25) 13_555 2_555 n
O3a O4a O4a 143.1(28) 13_555 3_555 n
C4a O4a O4a 81(4) 1_555 2_555 n
C4a O4a O4a 81(4) 1_555 3_555 n
O4a O4a O4a 60.0000(5) 2_555 3_555 n
C4a O4b C4a 56(4) 1_555 2_555 n
C4a O4b C4a 56(4) 1_555 3_555 n
C4a O4b C4a 80(4) 1_555 4_555 n
C4a O4b C4a 80(4) 1_555 18_555 n
C4a O4b O4b 100.4(30) 1_555 2_555 n
C4a O4b O4b 100.4(30) 1_555 3_555 n
C4a O4b O4b 118.6(20) 1_555 4_555 n
C4a O4b O4b 117(4) 1_555 5_555 n
C4a O4b O4b 115.3(24) 1_555 6_555 n
C4a O4b O4b 127(4) 1_555 7_555 n
C4a O4b O4b 127(4) 1_555 8_555 n
C4a O4b O4b 152.4(33) 1_555 9_555 n
C4a O4b O4b 132.6(34) 1_555 12_555 n
C4a O4b O4b 115.3(24) 1_555 16_555 n
C4a O4b O4b 117(4) 1_555 17_555 n
C4a O4b O4b 118.6(20) 1_555 18_555 n
C4a O4b O4b 152.4(33) 1_555 24_555 n
C4a O4b O4b 139.1(19) 1_555 -7_555 n
C4a O4b O4b 139.1(19) 1_555 -8_555 n
C4a O4b C4a 50.1(30) 2_555 3_555 n
C4a O4b C4a 89.0(7) 2_555 4_555 n
C4a O4b C4a 130.8(16) 2_555 18_555 n
C4a O4b O4b 44.1(21) 2_555 2_555 n
C4a O4b O4b 72.8(12) 2_555 3_555 n
C4a O4b O4b 109.8(16) 2_555 4_555 n
C4a O4b O4b 61(4) 2_555 5_555 n
C4a O4b O4b 108(6) 2_555 6_555 n
C4a O4b O4b 72(5) 2_555 7_555 n
C4a O4b O4b 101(4) 2_555 8_555 n
C4a O4b O4b 129(4) 2_555 9_555 n
C4a O4b O4b 154.5(17) 2_555 12_555 n
C4a O4b O4b 67(5) 2_555 16_555 n
C4a O4b O4b 77.2(20) 2_555 17_555 n
C4a O4b O4b 159.6(13) 2_555 18_555 n
C4a O4b O4b 151(4) 2_555 24_555 n
C4a O4b O4b 143.7(31) 2_555 -7_555 n
C4a O4b O4b 105.6(23) 2_555 -8_555 n
C4a O4b C4a 130.8(16) 3_555 4_555 n
C4a O4b C4a 89.0(7) 3_555 18_555 n
C4a O4b O4b 72.8(12) 3_555 2_555 n
C4a O4b O4b 44.1(21) 3_555 3_555 n
C4a O4b O4b 159.6(13) 3_555 4_555 n
C4a O4b O4b 77.2(20) 3_555 5_555 n
C4a O4b O4b 67(5) 3_555 6_555 n
C4a O4b O4b 101(4) 3_555 7_555 n
C4a O4b O4b 72(5) 3_555 8_555 n
C4a O4b O4b 151(4) 3_555 9_555 n
C4a O4b O4b 154.5(17) 3_555 12_555 n
C4a O4b O4b 108(6) 3_555 16_555 n
C4a O4b O4b 61(4) 3_555 17_555 n
C4a O4b O4b 109.8(16) 3_555 18_555 n
C4a O4b O4b 129(4) 3_555 24_555 n
C4a O4b O4b 105.6(23) 3_555 -7_555 n
C4a O4b O4b 143.7(31) 3_555 -8_555 n
C4a O4b C4a 105(4) 4_555 18_555 n
C4a O4b O4b 97.5(22) 4_555 2_555 n
C4a O4b O4b 157.3(20) 4_555 3_555 n
C4a O4b O4b 39.0(20) 4_555 4_555 n
C4a O4b O4b 108.7(27) 4_555 5_555 n
C4a O4b O4b 162(6) 4_555 6_555 n
C4a O4b O4b 88.4(28) 4_555 7_555 n
C4a O4b O4b 152(4) 4_555 8_555 n
C4a O4b O4b 73.8(22) 4_555 9_555 n
C4a O4b O4b 72.2(13) 4_555 12_555 n
C4a O4b O4b 70(5) 4_555 16_555 n
C4a O4b O4b 144.8(31) 4_555 17_555 n
C4a O4b O4b 110.1(15) 4_555 18_555 n
C4a O4b O4b 100(4) 4_555 24_555 n
C4a O4b O4b 122.8(21) 4_555 -7_555 n
C4a O4b O4b 62(4) 4_555 -8_555 n
C4a O4b O4b 157.3(20) 18_555 2_555 n
C4a O4b O4b 97.5(22) 18_555 3_555 n
C4a O4b O4b 110.1(15) 18_555 4_555 n
C4a O4b O4b 144.8(31) 18_555 5_555 n
C4a O4b O4b 70(5) 18_555 6_555 n
C4a O4b O4b 152(4) 18_555 7_555 n
C4a O4b O4b 88.4(28) 18_555 8_555 n
C4a O4b O4b 100(4) 18_555 9_555 n
C4a O4b O4b 72.2(13) 18_555 12_555 n
C4a O4b O4b 162(6) 18_555 16_555 n
C4a O4b O4b 108.7(27) 18_555 17_555 n
C4a O4b O4b 39.0(20) 18_555 18_555 n
C4a O4b O4b 73.8(22) 18_555 24_555 n
C4a O4b O4b 62(4) 18_555 -7_555 n
C4a O4b O4b 122.8(21) 18_555 -8_555 n
O4b O4b O4b 60.0000(5) 2_555 3_555 n
O4b O4b O4b 90.0 2_555 4_555 n
O4b O4b O4b 18.7(22) 2_555 5_555 n
O4b O4b O4b 91(4) 2_555 6_555 n
O4b O4b O4b 30.4(31) 2_555 7_555 n
O4b O4b O4b 73.4(16) 2_555 8_555 n
O4b O4b O4b 90.4(31) 2_555 9_555 n
O4b O4b O4b 120.0000(5) 2_555 12_555 n
O4b O4b O4b 36(5) 2_555 16_555 n
O4b O4b O4b 50.7(9) 2_555 17_555 n
O4b O4b O4b 135.0 2_555 18_555 n
O4b O4b O4b 107.0(16) 2_555 24_555 n
O4b O4b O4b 108.7(22) 2_555 -7_555 n
O4b O4b O4b 71.7(14) 2_555 -8_555 n
O4b O4b O4b 135.0000(8) 3_555 4_555 n
O4b O4b O4b 50.7(9) 3_555 5_555 n
O4b O4b O4b 36(5) 3_555 6_555 n
O4b O4b O4b 73.4(16) 3_555 7_555 n
O4b O4b O4b 30.4(31) 3_555 8_555 n
O4b O4b O4b 107.0(16) 3_555 9_555 n
O4b O4b O4b 120.0000(9) 3_555 12_555 n
O4b O4b O4b 91(4) 3_555 16_555 n
O4b O4b O4b 18.7(22) 3_555 17_555 n
O4b O4b O4b 90.0 3_555 18_555 n
O4b O4b O4b 90.4(31) 3_555 24_555 n
O4b O4b O4b 71.7(14) 3_555 -7_555 n
O4b O4b O4b 108.7(22) 3_555 -8_555 n
O4b O4b O4b 90.0 4_555 5_555 n
O4b O4b O4b 125.0(26) 4_555 6_555 n
O4b O4b O4b 65.6(24) 4_555 7_555 n
O4b O4b O4b 113.8(24) 4_555 8_555 n
O4b O4b O4b 35.266(28) 4_555 9_555 n
O4b O4b O4b 45.0000(8) 4_555 12_555 n
O4b O4b O4b 54(5) 4_555 16_555 n
O4b O4b O4b 116.3(22) 4_555 17_555 n
O4b O4b O4b 90.0 4_555 18_555 n
O4b O4b O4b 65.6(24) 4_555 24_555 n
O4b O4b O4b 90.0 4_555 -7_555 n
O4b O4b O4b 26.3(22) 4_555 -8_555 n
O4b O4b O4b 75.3(21) 5_555 6_555 n
O4b O4b O4b 24.4(24) 5_555 7_555 n
O4b O4b O4b 56.7(7) 5_555 8_555 n
O4b O4b O4b 79.7(18) 5_555 9_555 n
O4b O4b O4b 108.3(14) 5_555 12_555 n
O4b O4b O4b 40(5) 5_555 16_555 n
O4b O4b O4b 36.5(29) 5_555 17_555 n
O4b O4b O4b 116.3(22) 5_555 18_555 n
O4b O4b O4b 90.0 5_555 24_555 n
O4b O4b O4b 90.0 5_555 -7_555 n
O4b O4b O4b 66.6(14) 5_555 -8_555 n
O4b O4b O4b 90.3(25) 6_555 7_555 n
O4b O4b O4b 19.8(26) 6_555 8_555 n
O4b O4b O4b 89.7(26) 6_555 9_555 n
O4b O4b O4b 89(4) 6_555 12_555 n
O4b O4b O4b 110(5) 6_555 16_555 n
O4b O4b O4b 40(5) 6_555 17_555 n
O4b O4b O4b 54(5) 6_555 18_555 n
O4b O4b O4b 61.8(10) 6_555 24_555 n
O4b O4b O4b 39(4) 6_555 -7_555 n
O4b O4b O4b 105.1(7) 6_555 -8_555 n
O4b O4b O4b 70.527(28) 7_555 8_555 n
O4b O4b O4b 60.0000(5) 7_555 9_555 n
O4b O4b O4b 89.6(31) 7_555 12_555 n
O4b O4b O4b 19.8(26) 7_555 16_555 n
O4b O4b O4b 56.7(7) 7_555 17_555 n
O4b O4b O4b 113.8(24) 7_555 18_555 n
O4b O4b O4b 80.2(18) 7_555 24_555 n
O4b O4b O4b 90.0 7_555 -7_555 n
O4b O4b O4b 43.0(11) 7_555 -8_555 n
O4b O4b O4b 80.2(18) 8_555 9_555 n
O4b O4b O4b 89.6(31) 8_555 12_555 n
O4b O4b O4b 90.3(25) 8_555 16_555 n
O4b O4b O4b 24.4(24) 8_555 17_555 n
O4b O4b O4b 65.6(24) 8_555 18_555 n
O4b O4b O4b 60.0000(9) 8_555 24_555 n
O4b O4b O4b 43.0(11) 8_555 -7_555 n
O4b O4b O4b 90.0000(11) 8_555 -8_555 n
O4b O4b O4b 29.6(31) 9_555 12_555 n
O4b O4b O4b 61.8(10) 9_555 16_555 n
O4b O4b O4b 90.0000(11) 9_555 17_555 n
O4b O4b O4b 65.6(24) 9_555 18_555 n
O4b O4b O4b 33.2(32) 9_555 24_555 n
O4b O4b O4b 56.7(7) 9_555 -7_555 n
O4b O4b O4b 24.4(24) 9_555 -8_555 n
O4b O4b O4b 89(4) 12_555 16_555 n
O4b O4b O4b 108.3(14) 12_555 17_555 n
O4b O4b O4b 45.0000(8) 12_555 18_555 n
O4b O4b O4b 29.6(31) 12_555 24_555 n
O4b O4b O4b 50.7(9) 12_555 -7_555 n
O4b O4b O4b 50.7(9) 12_555 -8_555 n
O4b O4b O4b 75.3(21) 16_555 17_555 n
O4b O4b O4b 125.0(26) 16_555 18_555 n
O4b O4b O4b 89.7(26) 16_555 24_555 n
O4b O4b O4b 105.1(7) 16_555 -7_555 n
O4b O4b O4b 39(4) 16_555 -8_555 n
O4b O4b O4b 90.0 17_555 18_555 n
O4b O4b O4b 79.7(18) 17_555 24_555 n
O4b O4b O4b 66.6(14) 17_555 -7_555 n
O4b O4b O4b 90.0000(13) 17_555 -8_555 n
O4b O4b O4b 35.266(28) 18_555 24_555 n
O4b O4b O4b 26.3(22) 18_555 -7_555 n
O4b O4b O4b 90.0 18_555 -8_555 n
O4b O4b O4b 24.4(24) 24_555 -7_555 n
O4b O4b O4b 56.7(7) 24_555 -8_555 n
O4b O4b O4b 78.7(17) -7_555 -8_555 n

loop_
_geom_bond_atom_site_label_1
_geom_bond_atom_site_label_2
_geom_bond_distance
_geom_bond_site_symmetry_2
_geom_bond_publ_flag
Fe1 Fe1 5.107(17) 10_555 n
Fe1 Fe1 3.611(12) 14_555 n
Fe1 Fe1 3.611(12) 19_555 n
Fe1 Cl1 2.554(9) 1_555 n
Fe1 N1 2.132(4) 1_555 n
Fe1 N1 2.132(4) 4_555 n
Fe1 N1 2.132(4) 12_565 n
Fe1 N1 3.068(6) 17_555 n
Fe1 N1 3.068(6) 19_555 n
Fe1 N1 3.068(6) 23_565 n
Fe1 N1 2.132(4) -10_565 n
Fe1 N1 3.068(6) -14_565 n
Fe1 N2 3.139(5) 1_555 n
Fe1 N2 3.139(5) 4_555 n
Fe1 N2 3.139(5) 12_565 n
Fe1 N2 3.139(5) -10_565 n
Fe1 Fe2 5.075(12) 2_555 n
Fe1 Fe2 5.075(12) 11_565 n
Fe1 Os 2.186(11) 1_555 n
Fe1 Cs 3.401(17) 1_555 n
Fe1 Cs 3.401(17) 4_555 n
Fe1 O1a 2.373(12) 1_555 n
Fe1 O1b 3.87(4) 1_555 n
Fe1 O1b 3.87(4) 12_565 n
Fe1 C1a 3.035(32) 1_555 n
Fe1 C1a 3.035(32) 12_565 n
Fe1 Hsa 3.449(33) 1_555 n
Fe1 Hsa 3.449(33) 4_555 n
C1 C2 1.465(13) 1_555 n
C1 N1 2.108(9) 1_555 n
C1 N1 2.108(9) 19_555 n
C1 N2 1.353(7) 1_555 n
C1 N2 1.353(7) 19_555 n
C2 C1 1.465(13) 1_555 n
C2 C3 1.434(6) 1_555 n
C2 C3 1.434(6) 7_555 n
C3 C2 1.434(6) 1_555 n
C3 C2 1.434(6) 9_555 n
C3 H1 0.880(17) 1_555 n
Cl1 Fe1 2.554(9) 1_555 n
Cl1 Fe1 2.554(9) 10_555 n
Cl1 Fe1 2.554(9) 14_555 n
Cl1 Fe1 2.554(9) 19_555 n
Cl1 N1 3.262(5) 1_555 n
Cl1 N1 3.262(5) 4_555 n
Cl1 N1 3.262(5) 10_555 n
Cl1 N1 3.262(5) 12_565 n
Cl1 N1 3.262(5) 14_555 n
Cl1 N1 3.262(5) 17_555 n
Cl1 N1 3.262(5) 19_555 n
Cl1 N1 3.262(5) 23_565 n
Cl1 N1 3.262(5) -1_565 n
Cl1 N1 3.262(5) -4_565 n
Cl1 N1 3.262(5) -10_565 n
Cl1 N1 3.262(5) -12_555 n
Cl1 N1 3.262(5) -14_565 n
Cl1 N1 3.262(5) -17_565 n
Cl1 N1 3.262(5) -19_565 n
Cl1 N1 3.262(5) -23_555 n
Cl1 Fe2 4.386(13) 2_555 n
Cl1 Fe2 4.386(13) 11_565 n
Cl1 O2a 3.390(27) 1_555 n
Cl1 O2a 3.390(27) 12_565 n
N1 Fe1 2.132(4) 1_555 n
N1 Fe1 3.068(6) 19_555 n
N1 C1 2.108(9) 1_555 n
N1 Cl1 3.262(5) 1_555 n
N1 N1 1.348(11) 19_555 n
N1 N2 1.340(6) 1_555 n
N2 Fe1 3.139(5) 1_555 n
N2 C1 1.353(7) 1_555 n
N2 N1 1.340(6) 1_555 n
H1 C3 0.880(17) 1_555 n
Fe2 Fe1 5.075(12) 3_555 n
Fe2 Fe1 5.075(12) 9_555 n
Fe2 Fe1 5.075(12) 13_555 n
Fe2 Fe1 5.075(12) 24_555 n
Fe2 Cl1 4.386(13) 3_555 n
Fe2 C2a 0.769(19) 3_555 n
Fe2 C2a 0.769(19) 6_555 n
Fe2 C2a 0.769(19) 13_555 n
Fe2 C2a 0.769(19) 16_555 n
Fe2 O2b 1.658(30) 3_555 n
Fe2 O2b 1.658(30) 6_555 n
Fe2 O2b 1.658(30) 13_555 n
Fe2 O2b 1.658(30) 16_555 n
Fe2 O2a 0.996(30) 3_555 n
Fe2 C3a 3.641(8) 1_555 n
Fe2 C3a 3.641(8) 3_555 n
Fe2 C3a 3.641(8) 9_555 n
Fe2 C3a 3.641(8) 12_555 n
Fe2 O3a 2.780(25) 3_555 n
Fe2 O3a 2.780(25) 9_555 n
Fe2 O3a 2.780(25) 13_555 n
Fe2 O3a 2.780(25) 24_555 n
Fe2 O3b 3.131(28) 1_555 n
Fe2 O3b 3.131(28) 12_555 n
Fe2 O3b 3.131(28) 15_555 n
Fe2 O3b 3.131(28) 21_555 n
Fe2 C4a 3.41(6) 1_555 n
Fe2 C4a 3.41(6) 4_555 n
Fe2 C4a 3.41(6) 12_555 n
Fe2 C4a 3.41(6) 18_555 n
Fe2 O4a 3.14(7) 1_555 n
Fe2 O4a 3.14(7) 4_555 n
Fe2 O4a 3.14(7) 12_555 n
Fe2 O4a 3.14(7) 18_555 n
Fe2 O4b 4.05(5) 1_555 n
Fe2 O4b 4.05(5) 4_555 n
Fe2 O4b 4.05(5) 12_555 n
Fe2 O4b 4.05(5) 18_555 n
Os Fe1 2.186(11) 1_555 n
Os Cs 1.407(12) 1_555 n
Os Cs 1.407(12) 4_555 n
Os O1a 0.187(17) 1_555 n
Os C1a 1.250(16) 1_555 n
Os C1a 1.250(16) 12_565 n
Cs Fe1 3.401(17) 1_555 n
Cs Os 1.407(12) 1_555 n
Cs Cs 1.76(5) 4_555 n
Cs O1a 1.266(17) 1_555 n
Cs C1a 1.449(29) 1_555 n
Cs C1a 1.449(29) 12_565 n
Cs Hsa 0.98(4) 1_555 n
Cs Hsb 1.036(6) 1_555 n
Cs Hsb 1.036(6) -10_565 n
O1a Fe1 2.373(12) 1_555 n
O1a Os 0.187(17) 1_555 n
O1a Cs 1.266(17) 1_555 n
O1a Cs 1.266(17) 4_555 n
O1a C1a 1.163(12) 1_555 n
O1a C1a 1.163(12) 12_565 n
O1b Fe1 3.87(4) 1_555 n
O1b O1b 2.15(7) 13_555 n
O1b C1a 1.163(13) 1_555 n
C1a Fe1 3.035(32) 1_555 n
C1a Os 1.250(16) 1_555 n
C1a Cs 1.449(29) 1_555 n
C1a Cs 1.449(29) 4_555 n
C1a O1a 1.163(12) 1_555 n
C1a O1b 1.163(13) 1_555 n
C1a C1a 2.13(4) 12_565 n
C1a Hsb 1.28(5) 1_555 n
C1a Hsb 1.28(5) 4_555 n
Hsa Fe1 3.449(33) 1_555 n
Hsa Cs 0.98(4) 1_555 n
Hsa Hsb 1.73(4) 1_555 n
Hsa Hsb 1.73(4) -10_565 n
Hsb Cs 1.036(6) 1_555 n
Hsb C1a 1.28(5) 1_555 n
Hsb Hsa 1.73(4) 1_555 n
Hsb Hsb 1.20(10) 4_555 n
Hsb Hsb 1.93(9) 12_565 n
Hsb Hsb 1.52(6) -10_565 n
C2a Fe2 0.769(19) 2_555 n
C2a C2a 1.50(4) 4_555 n
C2a C2a 1.063(27) 14_555 n
C2a C2a 1.063(27) 17_555 n
C2a O2b 1.146(12) 1_555 n
C2a O2b 1.890(29) 14_555 n
C2a O2b 1.890(29) 17_555 n
C2a O2a 1.120(12) 1_555 n
O2b Fe2 1.658(30) 2_555 n
O2b C2a 1.146(12) 1_555 n
O2b C2a 1.890(29) 14_555 n
O2b C2a 1.890(29) 17_555 n
O2b O2b 2.13(5) 14_555 n
O2b O2b 2.13(5) 17_555 n
O2b C3a 2.024(26) 2_555 n
O2b O3a 1.41(4) 14_555 n
O2b O3b 1.50(4) 2_555 n
O2a Cl1 3.390(27) 1_555 n
O2a Fe2 0.996(30) 2_555 n
O2a C2a 1.120(12) 1_555 n
O2a C2a 1.120(12) 4_555 n
O2a C2a 1.120(12) 14_555 n
O2a C2a 1.120(12) 17_555 n
C3a Fe2 3.641(8) 1_555 n
C3a Fe2 3.641(8) 2_555 n
C3a O2b 2.024(26) 3_555 n
C3a O2b 2.024(26) 14_555 n
C3a O3a 1.136(12) 1_555 n
C3a O3a 1.136(12) 13_555 n
C3a O3b 1.112(12) 1_555 n
C3a O3b 1.112(12) 13_555 n
C3a O4a 2.143(14) 1_555 n
C3a O4a 2.143(14) 2_555 n
C3a O4a 2.143(14) 4_555 n
C3a O4a 2.143(14) 16_555 n
O3a Fe2 2.780(25) 2_555 n
O3a O2b 1.41(4) 14_555 n
O3a C3a 1.136(12) 1_555 n
O3a O3a 1.61(5) 13_555 n
O3a O3b 1.58(4) 13_555 n
O3a C4a 1.72(4) 2_555 n
O3a C4a 1.72(4) 16_555 n
O3a O4a 1.560(30) 2_555 n
O3a O4a 1.560(30) 16_555 n
O3b Fe2 3.131(28) 1_555 n
O3b O2b 1.50(4) 3_555 n
O3b C3a 1.112(12) 1_555 n
O3b O3a 1.58(4) 13_555 n
O3b O3b 1.60(4) 13_555 n
C4a Fe2 3.41(6) 1_555 n
C4a O3a 1.72(4) 3_555 n
C4a O3a 1.72(4) 13_555 n
C4a C4a 1.40(11) 2_555 n
C4a C4a 1.40(11) 3_555 n
C4a C4a 1.82(10) 4_555 n
C4a C4a 1.82(10) 18_555 n
C4a O4a 1.158(13) 1_555 n
C4a O4a 1.95(7) 2_555 n
C4a O4a 1.95(7) 3_555 n
C4a O4b 1.168(12) 1_555 n
C4a O4b 1.65(6) 2_555 n
C4a O4b 1.65(6) 3_555 n
C4a O4b 1.63(6) 4_555 n
C4a O4b 2.004(32) 6_555 n
C4a O4b 1.98(10) 12_555 n
C4a O4b 2.004(32) 16_555 n
C4a O4b 1.63(6) 18_555 n
O4a Fe2 3.14(7) 1_555 n
O4a C3a 2.143(14) 1_555 n
O4a C3a 2.143(14) 3_555 n
O4a O3a 1.560(30) 3_555 n
O4a O3a 1.560(30) 13_555 n
O4a C4a 1.158(13) 1_555 n
O4a C4a 1.95(7) 2_555 n
O4a C4a 1.95(7) 3_555 n
O4a O4a 1.75(12) 2_555 n
O4a O4a 1.75(12) 3_555 n
O4b Fe2 4.05(5) 1_555 n
O4b C4a 1.168(12) 1_555 n
O4b C4a 1.65(6) 2_555 n
O4b C4a 1.65(6) 3_555 n
O4b C4a 1.63(6) 4_555 n
O4b C4a 2.004(32) 6_555 n
O4b C4a 1.98(10) 12_555 n
O4b C4a 2.004(32) 16_555 n
O4b C4a 1.63(6) 18_555 n
O4b O4b 0.98(9) 2_555 n
O4b O4b 0.98(9) 3_555 n
O4b O4b 0.71(7) 4_555 n
O4b O4b 1.56(6) 5_555 n
O4b O4b 1.20(5) 6_555 n
O4b O4b 1.71(6) 7_555 n
O4b O4b 1.71(6) 8_555 n
O4b O4b 1.71(6) 9_555 n
O4b O4b 1.97(7) 11_555 n
O4b O4b 1.00(11) 12_555 n
O4b O4b 1.20(5) 16_555 n
O4b O4b 1.56(6) 17_555 n
O4b O4b 0.71(7) 18_555 n
O4b O4b 1.97(7) 19_555 n
O4b O4b 1.71(6) 24_555 n
O4b O4b 2.10(8) -2_555 n
O4b O4b 2.10(8) -3_555 n
O4b O4b 1.56(6) -7_555 n
O4b O4b 1.56(6) -8_555 n
O4b O4b 2.09(9) -12_555 n

loop_
_gsas_i100_meas
100.00
6.26
25.49
0.57
0.29
0.50
2.66
1.33
3.21
0.01
4.67
2.00
0.05
0.05
3.22
2.30
0.38
1.34
1.14
2.33
0.05
0.06
0.05
0.04
0.30
0.24
0.25
0.63
3.44
1.23
0.78
1.44
0.51
4.56
0.18
0.46
3.07
0.12
1.06
0.63
0.05
0.06
0.29
0.11
0.08
0.10
0.11
0.65
0.55
0.41
0.00
0.55
0.78
0.00
0.62
0.22
0.41
1.52
0.71
0.00
0.51
0.37
1.43
0.10
0.38
0.00
0.18
0.01
0.12
0.07
0.82
0.07
0.35
0.49
0.29
0.76
0.22
0.32
0.22
0.32
0.11
0.32
0.17
0.48
0.04
0.00
0.15
0.06
0.03
0.04
0.03
0.00
0.06
0.15
1.45
0.38
0.21
1.26
0.01
0.42
0.03
0.00
0.23
0.22
0.64
0.54
0.63
0.06
0.07
0.04
0.14
0.01
0.01
0.41
0.11
0.02
0.10
0.84
0.02
0.06
0.14
0.12
0.02
0.40
1.31
0.00
0.31
0.31
0.00
0.35
0.01
0.15
0.01
0.99
0.02
0.15
0.00
0.30
0.04
0.03
0.00
0.25
0.45
0.23
0.01
0.06
0.00
0.02
0.22
0.01
0.30
0.07
0.52
0.12
0.04
0.28
0.31
0.14
0.07
0.01
0.30
0.00
0.04
0.18
0.00
0.30
0.14
0.52
0.00
0.13
0.01
0.02
0.02
0.06
0.02
0.01
0.18
0.00
0.09
2.11
0.15
0.12
0.32
0.20
0.03
0.14
0.03
0.33
0.02
0.17
0.01
0.03
0.08
0.01
0.10
0.10
0.10
0.09
0.31
0.02
0.31
0.08
0.00
0.17
0.07
0.02
0.13
0.00
0.01
0.01
0.25
0.05
0.02
0.47
0.01
0.00
1.30
0.01
0.05
0.01
0.07
0.01
0.40
1.22
0.32
0.26
0.05
0.01
0.00
0.23
0.00
0.08
0.22
0.13
0.72
0.14
0.04
0.01
0.01
0.08
0.00
0.12
0.00
0.00
0.03
0.14
0.34
0.00
0.20
0.09
0.51
0.52
0.49
0.01
0.00
0.37
0.00
0.02
0.55
0.35
0.00
0.00
0.02
0.92
0.04
0.04
0.01
0.02
1.11
0.03
0.13
0.00
0.14
0.14
0.03
0.00
0.38
0.01
0.00
0.18
0.00
0.58
0.84
0.14
0.08
0.17
0.17
0.04
0.06
0.35
0.07
0.27
0.09
0.08
0.04
0.00
0.11
0.18
0.00
0.07
0.07
0.02
0.03
0.29
0.37
0.06
0.45
0.02
0.00
0.37
0.00
0.24
0.03
0.14
0.02
0.00
0.02
0.01
0.00
0.51
0.25
0.00
0.17
0.10
0.26
0.00
0.01
0.03
0.25
0.46
0.24
1.03
0.47
0.21
0.00
0.01
0.07
0.00
0.11
0.02
0.44
0.05
0.02
0.02
0.01
0.15
0.10
0.23
0.00
0.20
0.01
0.08
0.15
0.00
0.10
0.02
0.01
0.68
0.46
0.01
0.41
0.02
0.13
0.01
0.25
0.01
0.03
0.09
0.11
0.18
1.05
0.37
0.08
0.00
0.11
0.00
0.32
0.23
0.07
0.00
0.31
0.02
0.40
0.02
0.02
0.00
0.10
0.12
0.05
0.05
0.44
0.10
0.05
0.38
0.04
0.03
0.56
0.84
0.00
0.05
0.00
0.02
0.07
0.22
0.06
0.23
0.02
0.01
0.05
0.00
0.00
0.54
0.03
0.21
0.28
0.04
0.32
0.01
0.17
0.17
0.00
0.46
0.13
0.00
0.04
0.02
0.03
0.01
0.00
0.40
0.00
0.01
0.15
0.25
0.10
0.01
0.00
0.03
0.20
0.03
0.21
0.11
0.21
0.05
0.03
0.04
0.05
0.03
0.19
0.04
0.29
0.20
0.78
0.06
0.36
0.01
0.09
0.42
0.34
0.51
0.04
0.01
0.01
0.25
0.00
0.35
0.03
0.01
0.24
0.02
0.05
0.00
0.03
0.22
0.51
0.10
0.09
0.67
0.00
0.02
0.08
0.00
0.30
0.32
0.14
0.14
0.11
0.11
0.12
0.02
0.11
0.08
0.04
0.14
0.09
0.02
0.07
0.43
0.04
0.06
0.25
0.05
0.00
0.04
0.39
0.16
0.15
0.00
0.07
0.00
0.05
0.00
0.00
0.22
0.01
0.00
0.03
0.44
0.00
0.01
0.00
0.65
0.29
0.04
0.02
0.04
0.27
0.24
0.13
0.00
0.81
0.40
0.32
0.20
0.14
0.04
0.15
0.03
0.14
0.08
0.96
0.01
0.08
0.00
0.00
0.18
0.00
0.04
0.01
0.00
0.07
0.05
0.06
0.16
0.06
0.10
0.14
0.00
0.10
0.02
0.52
0.23
0.31
0.11
0.26
0.00
0.00
0.10
0.02
0.10
0.00
0.01
0.00
0.40
0.55
0.31
0.02
0.00
0.06
0.01
0.00
1.15
0.00
0.03
0.17
0.35
0.09
0.19
0.42
0.00
0.01
0.01
0.07
0.10
0.07
0.03
0.00
0.46
1.97
0.03
0.00
0.02
0.02
0.05
0.02
0.15
0.03
0.00
0.45
0.50
0.51
0.19
0.46
0.24
0.14
0.00
1.05
0.01
0.00
0.25
0.00
0.27
0.01
0.14
0.37
0.02
0.11
0.08
0.09
0.07
0.17
0.01
0.04
0.00
0.00
0.00
0.10
0.00
0.05
0.27
1.03
0.50
0.01
0.32
0.73
0.91
0.81
0.10
0.21
0.13
0.93
0.72
0.02
0.53
2.27
0.00
0.00
0.17
0.21
0.40
